data_9009926
loop_
_publ_author_name
'Balko, V. P.'
'Bakakin, V. V.'

_publ_section_title
;
 Crystal-structure of natural yttrium and rare-earth fluorotitano-silicate
 (Y,Ree)4(F,OH)6TiO[SiO4]2 (yftisite)
;
_journal_name_full 'Zhurnal Strukturnoi Khimii'
_journal_page_first 837
_journal_page_last 842
_journal_volume 16
_journal_year 1975
_chemical_formula_sum 'F6 O9 Si2 Ti Y4'
_chemical_name_mineral Yftisite-(Y)
_space_group_IT_number 63
_symmetry_space_group_name_Hall '-C 2c 2'
_symmetry_space_group_name_H-M 'C m c m'
_cell_angle_alpha 90
_cell_angle_beta 90
_cell_angle_gamma 90
_cell_length_a 14.949
_cell_length_b 10.626
_cell_length_c 7.043
_cell_formula_units_Z 4
_cell_volume 1118.767
_database_code_amcsd 0015895
_exptl_crystal_density_diffrn 4.261
_cod_original_formula_sum 'Y4 Ti Si2 O9 F6'
_cod_database_code 9009926

loop_
_space_group_symop_operation_xyz
x,y,z
1/2+x,1/2+y,z
x,-y,1/2+z
1/2+x,1/2-y,1/2+z
-x,y,1/2-z
1/2-x,1/2+y,1/2-z
-x,y,z
1/2-x,1/2+y,z
x,-y,-z
1/2+x,1/2-y,-z
x,y,1/2-z
1/2+x,1/2+y,1/2-z
-x,-y,1/2+z
1/2-x,1/2-y,1/2+z
-x,-y,-z
1/2-x,1/2-y,-z

loop_
_atom_site_label
_atom_site_fract_x
_atom_site_fract_y
_atom_site_fract_z
_atom_site_U_iso_or_equiv
Y1 0.14640 0.43680 0.25000 0.01520
Y2 0.13130 0.79330 0.25000 0.01267
Ti 0.00000 0.00000 0.50000 0.01646
Si 0.15590 0.12000 0.25000 0.00253
O1 0.09540 0.12620 0.05530 0.01267
O2 0.29520 0.48540 0.25000 0.00887
O3 0.22010 0.24870 0.25000 0.00887
O4 0.50000 0.43370 0.25000 0.00887
F1 0.35820 0.11810 0.06100 0.01140
F2 0.00000 0.42040 0.25000 0.05319
F3 0.00000 0.69870 0.25000 0.02406

loop_
_cod_related_entry_id
_cod_related_entry_database
_cod_related_entry_code
1 AMCSD 0015895
